data_1572149
loop_
_publ_author_name
'Kreimer, Lisa N.'
'Hadlington, Terrance J.'

_publ_section_title
;
 Macrocyclic bis-diphosphenes demonstrating bimetallic <i>exo</i>- and
 <i>endo</i>-cyclic binding modes.
;
_journal_issue 35
_journal_name_full 'Chemical science'
_journal_page_first 14154
_journal_page_last 14160
_journal_paper_doi 10.1039/d4sc03516j
_journal_volume 15
_journal_year 2024
_chemical_formula_moiety 'C30 H38 N4 O P2'
_chemical_formula_sum 'C30 H38 N4 O P2'
_chemical_formula_weight 532.58
_space_group_crystal_system monoclinic
_space_group_IT_number 14
_space_group_name_Hall '-P 2yn'
_space_group_name_H-M_alt 'P 1 21/n 1'
_atom_sites_solution_hydrogens mixed
_audit_creation_method SHELXL-2018/3
_audit_update_record
;
2024-05-23 deposited with the CCDC.	2024-07-16 downloaded from the CCDC.
;
_cell_angle_alpha 90
_cell_angle_beta 100.20(3)
_cell_angle_gamma 90
_cell_formula_units_Z 8
_cell_length_a 10.840(2)
_cell_length_b 23.820(5)
_cell_length_c 26.540(5)
_cell_measurement_reflns_used 2000
_cell_measurement_temperature 150(2)
_cell_measurement_theta_max 32.50
_cell_measurement_theta_min 1.92
_cell_volume 6745(2)
_computing_structure_refinement 'SHELXL-2018/3 (Sheldrick, 2018)'
_diffrn_ambient_temperature 150(2)
_diffrn_detector Pilatus300K
_diffrn_detector_area_resol_mean 5.81
_diffrn_measured_fraction_theta_full 0.999
_diffrn_measured_fraction_theta_max 0.999
_diffrn_measurement_device_type 'STOE StadiVari'
_diffrn_measurement_method '\w scans'
_diffrn_radiation_collimation '0.6 mm diameter'
_diffrn_radiation_monochromator 'Graded multilayer mirror'
_diffrn_radiation_type 'Mo K\a'
_diffrn_radiation_wavelength 0.71073
_diffrn_reflns_av_R_equivalents 0.1505
_diffrn_reflns_av_unetI/netI 0.2084
_diffrn_reflns_Laue_measured_fraction_full 0.999
_diffrn_reflns_Laue_measured_fraction_max 0.999
_diffrn_reflns_limit_h_max 13
_diffrn_reflns_limit_h_min -10
_diffrn_reflns_limit_k_max 28
_diffrn_reflns_limit_k_min -29
_diffrn_reflns_limit_l_max 32
_diffrn_reflns_limit_l_min -32
_diffrn_reflns_number 50683
_diffrn_reflns_point_group_measured_fraction_full 0.999
_diffrn_reflns_point_group_measured_fraction_max 0.999
_diffrn_reflns_theta_full 25.242
_diffrn_reflns_theta_max 26.000
_diffrn_reflns_theta_min 2.563
_diffrn_source 'Genix 3D HF Mo'
_diffrn_source_current 1.000
_diffrn_source_power 0.050
_diffrn_source_voltage 50
_exptl_absorpt_coefficient_mu 0.154
_exptl_absorpt_correction_T_max 1.000
_exptl_absorpt_correction_T_min 0.974
_exptl_absorpt_correction_type empirical
_exptl_absorpt_process_details 'STOE X-AREA 1.76'
_exptl_crystal_colour red
_exptl_crystal_density_diffrn 1.049
_exptl_crystal_description block
_exptl_crystal_F_000 2272
_exptl_crystal_size_max 0.17
_exptl_crystal_size_mid 0.13
_exptl_crystal_size_min 0.13
_platon_squeeze_details
;
The unit cell contains 16 toluene molecules which have been treated
as a diffuse contribution to the overall scattering without specific atom
positions by SQUEEZE/PLATON.
;
_refine_diff_density_max 0.324
_refine_diff_density_min -0.433
_refine_diff_density_rms 0.075
_refine_ls_extinction_method none
_refine_ls_goodness_of_fit_ref 0.862
_refine_ls_hydrogen_treatment mixed
_refine_ls_matrix_type full
_refine_ls_number_parameters 691
_refine_ls_number_reflns 13267
_refine_ls_number_restraints 0
_refine_ls_restrained_S_all 0.862
_refine_ls_R_factor_all 0.1688
_refine_ls_R_factor_gt 0.0764
_refine_ls_shift/su_max 0.001
_refine_ls_shift/su_mean 0.000
_refine_ls_structure_factor_coef Fsqd
_refine_ls_weighting_details 'w=1/[\s^2^(Fo^2^)+(0.0848P)^2^] where P=(Fo^2^+2Fc^2^)/3'
_refine_ls_weighting_scheme calc
_refine_ls_wR_factor_gt 0.1693
_refine_ls_wR_factor_ref 0.1929
_reflns_Friedel_coverage 0.000
_reflns_number_gt 5464
_reflns_number_total 13267
_reflns_threshold_expression 'I > 2\s(I)'
_cod_data_source_file d4sc03516j2.cif
_cod_data_source_block 1c
_cod_depositor_comments 'Adding full bibliography for 1572143--1572150.cif.'
_cod_original_sg_symbol_H-M 'P 21/n'
_cod_database_code 1572149
_shelx_shelxl_version_number 2018/3
_shelx_space_group_comment
;
The symmetry employed for this shelxl refinement is uniquely defined
by the following loop, which should always be used as a source of
symmetry information in preference to the above space-group names.
They are only intended as comments.
;

loop_
_space_group_symop_operation_xyz
'x, y, z'
'-x+1/2, y+1/2, -z+1/2'
'-x, -y, -z'
'x-1/2, -y-1/2, z-1/2'

loop_
_atom_site_label
_atom_site_type_symbol
_atom_site_fract_x
_atom_site_fract_y
_atom_site_fract_z
_atom_site_U_iso_or_equiv
_atom_site_adp_type
_atom_site_occupancy
_atom_site_site_symmetry_order
_atom_site_calc_flag
_atom_site_refinement_flags_posn
_atom_site_refinement_flags_adp
_atom_site_refinement_flags_occupancy
_atom_site_disorder_assembly
_atom_site_disorder_group
P2 P 0.02927(10) 0.39858(5) 0.74221(4) 0.0336(3) Uani 1 1 d . . . . .
P3 P 0.50645(10) 0.19583(5) 0.87425(5) 0.0354(3) Uani 1 1 d . . . . .
P1 P -0.43730(10) 0.44530(5) 0.61476(5) 0.0400(3) Uani 1 1 d . . . . .
P4 P 0.39179(12) 0.36901(5) 1.00211(5) 0.0461(4) Uani 1 1 d . . . . .
O1 O -0.1366(2) 0.41839(11) 0.63828(10) 0.0266(6) Uani 1 1 d . . . . .
O2 O 0.5574(2) 0.30813(11) 0.92581(10) 0.0325(7) Uani 1 1 d . . . . .
N6 N 0.6800(3) 0.10618(14) 0.86627(13) 0.0318(8) Uani 1 1 d . . . . .
N3 N 0.2484(3) 0.33277(15) 0.78055(12) 0.0342(9) Uani 1 1 d . . . . .
C1 C -0.1944(3) 0.42966(16) 0.58828(15) 0.0266(10) Uani 1 1 d . . . . .
C12 C -0.0088(3) 0.41506(16) 0.63760(15) 0.0243(9) Uani 1 1 d . . . . .
N1 N -0.3458(3) 0.34390(15) 0.66710(13) 0.0354(9) Uani 1 1 d . . . . .
N4 N 0.2226(3) 0.40370(14) 0.82876(13) 0.0333(9) Uani 1 1 d . . . . .
N5 N 0.4906(3) 0.09161(14) 0.82553(13) 0.0300(8) Uani 1 1 d . . . . .
N2 N -0.3765(3) 0.41144(16) 0.71780(14) 0.0417(10) Uani 1 1 d . . . . .
N7 N 0.2994(3) 0.25929(16) 0.98262(13) 0.0390(9) Uani 1 1 d . . . . .
C11 C 0.0797(3) 0.40454(16) 0.68087(15) 0.0267(9) Uani 1 1 d . . . . .
C7 C 0.0148(4) 0.42474(17) 0.58830(15) 0.0294(10) Uani 1 1 d . . . . .
C43 C 0.5655(4) 0.13099(17) 0.85379(15) 0.0278(10) Uani 1 1 d . . . . .
C42 C 0.5989(4) 0.35980(18) 0.94665(16) 0.0361(11) Uani 1 1 d . . . . .
C22 C 0.1733(3) 0.37832(17) 0.78286(15) 0.0290(10) Uani 1 1 d . . . . .
C2 C -0.3220(3) 0.43745(17) 0.57341(16) 0.0284(10) Uani 1 1 d . . . . .
C55 C 0.1822(4) 0.2782(2) 0.94949(18) 0.0498(13) Uani 1 1 d . . . . .
H55 H 0.192746 0.318392 0.940121 0.060 Uiso 1 1 calc R U . . .
C31 C 0.6406(4) 0.29356(18) 0.89377(15) 0.0313(10) Uani 1 1 d . . . . .
C45 C 0.6767(4) 0.05223(18) 0.84660(16) 0.0346(11) Uani 1 1 d . . . . .
C3 C -0.3597(4) 0.44744(17) 0.51999(16) 0.0357(11) Uani 1 1 d . . . . .
H3 H -0.446557 0.451311 0.506634 0.043 Uiso 1 1 calc R U . . .
C13 C -0.3794(4) 0.39904(19) 0.66693(17) 0.0341(11) Uani 1 1 d . . . . .
C6 C -0.1056(4) 0.43408(17) 0.55601(15) 0.0287(10) Uani 1 1 d . . . . .
C19 C -0.3488(4) 0.30869(19) 0.62060(17) 0.0428(12) Uani 1 1 d . . . . .
H19 H -0.353467 0.334069 0.590310 0.051 Uiso 1 1 calc R U . . .
C8 C 0.1398(4) 0.42319(18) 0.57980(17) 0.0356(11) Uani 1 1 d . . . . .
H8 H 0.159971 0.429575 0.546878 0.043 Uiso 1 1 calc R U . . .
C44 C 0.5591(4) 0.04335(18) 0.82117(16) 0.0340(11) Uani 1 1 d . . . . .
N8 N 0.4903(3) 0.25750(17) 1.02329(13) 0.0425(10) Uani 1 1 d . . . . .
C10 C 0.2034(4) 0.40334(17) 0.67026(16) 0.0344(11) Uani 1 1 d . . . . .
H10 H 0.270875 0.396331 0.697642 0.041 Uiso 1 1 calc R U . . .
C9 C 0.2302(4) 0.41200(19) 0.62149(18) 0.0395(12) Uani 1 1 d . . . . .
H9 H 0.315043 0.410049 0.616923 0.047 Uiso 1 1 calc R U . . .
C33 C 0.7268(4) 0.23798(18) 0.83649(16) 0.0367(11) Uani 1 1 d . . . . .
H33 H 0.727484 0.205089 0.816290 0.044 Uiso 1 1 calc R U . . .
C49 C 0.7822(4) 0.12649(19) 0.90689(16) 0.0385(11) Uani 1 1 d . . . . .
H49 H 0.773529 0.168102 0.909840 0.046 Uiso 1 1 calc R U . . .
C5 C -0.1478(4) 0.44553(17) 0.50324(16) 0.0355(11) Uani 1 1 d . . . . .
H5 H -0.090171 0.448775 0.480258 0.043 Uiso 1 1 calc R U . . .
C46 C 0.3558(4) 0.09919(19) 0.80750(16) 0.0380(11) Uani 1 1 d . . . . .
H46 H 0.339580 0.140009 0.800425 0.046 Uiso 1 1 calc R U . . .
C23 C 0.3391(4) 0.32950(19) 0.82466(16) 0.0383(11) Uani 1 1 d . . . . .
C32 C 0.6320(4) 0.24362(18) 0.86720(15) 0.0332(10) Uani 1 1 d . . . . .
C25 C 0.2252(4) 0.28768(18) 0.74152(16) 0.0367(11) Uani 1 1 d . . . . .
H25 H 0.174262 0.303778 0.709696 0.044 Uiso 1 1 calc R U . . .
C4 C -0.2746(4) 0.45177(19) 0.48644(17) 0.0405(12) Uani 1 1 d . . . . .
H4 H -0.304784 0.459184 0.451244 0.049 Uiso 1 1 calc R U . . .
C36 C 0.7307(4) 0.33632(19) 0.89299(17) 0.0392(11) Uani 1 1 d . . . . .
C16 C -0.3892(4) 0.4687(2) 0.73849(19) 0.0507(13) Uani 1 1 d . . . . .
H16 H -0.381468 0.496307 0.710800 0.061 Uiso 1 1 calc R U . . .
C26 C 0.1506(4) 0.2407(2) 0.76013(18) 0.0539(14) Uani 1 1 d . . . . .
H26A H 0.198097 0.225021 0.791858 0.081 Uiso 1 1 calc R U . . .
H26B H 0.134986 0.211288 0.733998 0.081 Uiso 1 1 calc R U . . .
H26C H 0.070507 0.255506 0.766605 0.081 Uiso 1 1 calc R U . . .
C24 C 0.3222(4) 0.37329(19) 0.85432(16) 0.0397(11) Uani 1 1 d . . . . .
C28 C 0.1780(4) 0.45690(18) 0.84737(16) 0.0358(11) Uani 1 1 d . . . . .
H28 H 0.127155 0.476740 0.817510 0.043 Uiso 1 1 calc R U . . .
C37 C 0.7039(4) 0.3793(2) 0.92802(18) 0.0429(12) Uani 1 1 d . . . . .
C52 C 0.3984(4) 0.29313(19) 1.00086(15) 0.0377(11) Uani 1 1 d . . . . .
C34 C 0.8176(4) 0.2782(2) 0.83484(18) 0.0433(12) Uani 1 1 d . . . . .
H34 H 0.878472 0.271914 0.813722 0.052 Uiso 1 1 calc R U . . .
C15 C -0.3456(4) 0.3649(2) 0.74756(17) 0.0480(13) Uani 1 1 d . . . . .
C48 C 0.3110(4) 0.0666(2) 0.75790(18) 0.0569(14) Uani 1 1 d . . . . .
H48A H 0.368632 0.073263 0.733943 0.085 Uiso 1 1 calc R U . . .
H48B H 0.226723 0.079205 0.742477 0.085 Uiso 1 1 calc R U . . .
H48C H 0.308992 0.026357 0.765531 0.085 Uiso 1 1 calc R U . . .
C54 C 0.3314(5) 0.2043(2) 0.99336(18) 0.0474(13) Uani 1 1 d . . . . .
C40 C 0.5948(5) 0.4402(2) 0.9967(2) 0.0590(14) Uani 1 1 d . . . . .
H40 H 0.560990 0.462212 1.020839 0.071 Uiso 1 1 calc R U . . .
C29 C 0.2865(5) 0.4942(2) 0.86913(19) 0.0570(14) Uani 1 1 d . . . . .
H29A H 0.334021 0.476925 0.900112 0.085 Uiso 1 1 calc R U . . .
H29B H 0.254893 0.530878 0.877676 0.085 Uiso 1 1 calc R U . . .
H29C H 0.341285 0.499023 0.843769 0.085 Uiso 1 1 calc R U . . .
C35 C 0.8232(4) 0.3274(2) 0.86287(19) 0.0523(14) Uani 1 1 d . . . . .
H35 H 0.887449 0.354216 0.861797 0.063 Uiso 1 1 calc R U . . .
C41 C 0.5378(4) 0.38850(19) 0.98188(17) 0.0411(12) Uani 1 1 d . . . . .
C51 C 0.9106(4) 0.1142(2) 0.8930(2) 0.0536(14) Uani 1 1 d . . . . .
H51A H 0.923369 0.073457 0.892238 0.080 Uiso 1 1 calc R U . . .
H51B H 0.976220 0.131039 0.918724 0.080 Uiso 1 1 calc R U . . .
H51C H 0.914496 0.130059 0.859310 0.080 Uiso 1 1 calc R U . . .
C14 C -0.3253(4) 0.3231(2) 0.71613(19) 0.0481(13) Uani 1 1 d . . . . .
C53 C 0.4485(5) 0.2026(2) 1.01856(19) 0.0494(13) Uani 1 1 d . . . . .
C38 C 0.7540(5) 0.4310(2) 0.9439(2) 0.0635(15) Uani 1 1 d . . . . .
H38 H 0.825032 0.445485 0.931857 0.076 Uiso 1 1 calc R U . . .
C47 C 0.2843(4) 0.0813(2) 0.84985(19) 0.0559(14) Uani 1 1 d . . . . .
H47A H 0.297721 0.041112 0.856866 0.084 Uiso 1 1 calc R U . . .
H47B H 0.194575 0.088410 0.838694 0.084 Uiso 1 1 calc R U . . .
H47C H 0.314871 0.102776 0.881029 0.084 Uiso 1 1 calc R U . . .
C58 C 0.6129(5) 0.2741(2) 1.05238(19) 0.0623(15) Uani 1 1 d . . . . .
H58 H 0.622809 0.315488 1.048307 0.075 Uiso 1 1 calc R U . . .
C50 C 0.7663(5) 0.1000(2) 0.95807(17) 0.0553(14) Uani 1 1 d . . . . .
H50A H 0.684171 0.110179 0.965869 0.083 Uiso 1 1 calc R U . . .
H50B H 0.832377 0.113754 0.985324 0.083 Uiso 1 1 calc R U . . .
H50C H 0.772273 0.059030 0.955680 0.083 Uiso 1 1 calc R U . . .
C21 C -0.2281(4) 0.2744(2) 0.6258(2) 0.0600(15) Uani 1 1 d . . . . .
H21A H -0.156036 0.299861 0.629613 0.090 Uiso 1 1 calc R U . . .
H21B H -0.230096 0.251208 0.595224 0.090 Uiso 1 1 calc R U . . .
H21C H -0.220800 0.250180 0.656072 0.090 Uiso 1 1 calc R U . . .
C39 C 0.6966(6) 0.4611(2) 0.9783(2) 0.0719(17) Uani 1 1 d . . . . .
H39 H 0.728537 0.497002 0.989395 0.086 Uiso 1 1 calc R U . . .
C20 C -0.4661(5) 0.2729(2) 0.6133(2) 0.0649(16) Uani 1 1 d . . . . .
H20A H -0.464398 0.248685 0.643323 0.097 Uiso 1 1 calc R U . . .
H20B H -0.469541 0.249537 0.582693 0.097 Uiso 1 1 calc R U . . .
H20C H -0.540096 0.297169 0.609275 0.097 Uiso 1 1 calc R U . . .
C57 C 0.1566(4) 0.2437(3) 0.90036(19) 0.0708(17) Uani 1 1 d . . . . .
H57A H 0.232173 0.242595 0.884875 0.106 Uiso 1 1 calc R U . . .
H57B H 0.087903 0.260870 0.876333 0.106 Uiso 1 1 calc R U . . .
H57C H 0.133172 0.205374 0.908312 0.106 Uiso 1 1 calc R U . . .
C60 C 0.6178(6) 0.2617(3) 1.1087(2) 0.100(2) Uani 1 1 d . . . . .
H60A H 0.554902 0.284512 1.121649 0.150 Uiso 1 1 calc R U . . .
H60B H 0.701326 0.270809 1.127749 0.150 Uiso 1 1 calc R U . . .
H60C H 0.600259 0.221834 1.113139 0.150 Uiso 1 1 calc R U . . .
C17 C -0.2819(5) 0.4793(3) 0.7827(2) 0.089(2) Uani 1 1 d . . . . .
H17A H -0.300021 0.461011 0.813611 0.133 Uiso 1 1 calc R U . . .
H17B H -0.272111 0.519767 0.788627 0.133 Uiso 1 1 calc R U . . .
H17C H -0.204194 0.463864 0.774222 0.133 Uiso 1 1 calc R U . . .
C27 C 0.3488(4) 0.2678(2) 0.72896(18) 0.0544(14) Uani 1 1 d . . . . .
H27A H 0.390861 0.299129 0.715110 0.082 Uiso 1 1 calc R U . . .
H27B H 0.333475 0.237612 0.703516 0.082 Uiso 1 1 calc R U . . .
H27C H 0.402000 0.253717 0.760127 0.082 Uiso 1 1 calc R U . . .
C56 C 0.0736(5) 0.2745(3) 0.9794(2) 0.081(2) Uani 1 1 d . . . . .
H56A H 0.061880 0.235359 0.988892 0.122 Uiso 1 1 calc R U . . .
H56B H -0.003447 0.288353 0.958011 0.122 Uiso 1 1 calc R U . . .
H56C H 0.092904 0.297463 1.010466 0.122 Uiso 1 1 calc R U . . .
C18 C -0.5151(5) 0.4766(2) 0.7530(3) 0.083(2) Uani 1 1 d . . . . .
H18A H -0.579839 0.475564 0.722159 0.124 Uiso 1 1 calc R U . . .
H18B H -0.517734 0.512964 0.770078 0.124 Uiso 1 1 calc R U . . .
H18C H -0.530188 0.446485 0.776311 0.124 Uiso 1 1 calc R U . . .
C59 C 0.7179(5) 0.2449(3) 1.0319(2) 0.091(2) Uani 1 1 d . . . . .
H59A H 0.714234 0.204416 1.038246 0.136 Uiso 1 1 calc R U . . .
H59B H 0.798782 0.259659 1.049107 0.136 Uiso 1 1 calc R U . . .
H59C H 0.708604 0.251572 0.994949 0.136 Uiso 1 1 calc R U . . .
C30 C 0.0937(5) 0.4447(2) 0.8854(2) 0.0750(19) Uani 1 1 d . . . . .
H30A H 0.024035 0.420887 0.869405 0.113 Uiso 1 1 calc R U . . .
H30B H 0.060731 0.480059 0.896513 0.113 Uiso 1 1 calc R U . . .
H30C H 0.141626 0.425301 0.915137 0.113 Uiso 1 1 calc R U . . .
H1 H 0.758176 0.028555 0.847323 0.024(10) Uiso 1 1 d R . . . .
H11 H -0.328524 0.366055 0.790823 0.042(11) Uiso 1 1 d R . . . .
H12 H 0.517476 0.170155 1.027423 0.060(14) Uiso 1 1 d R . . . .
H14 H 0.520576 0.009055 0.802923 0.034(11) Uiso 1 1 d R . . . .
H15 H 0.397276 0.298555 0.830223 0.027(10) Uiso 1 1 d R . . . .
H17 H 0.263376 0.171055 0.985223 0.062(14) Uiso 1 1 d R . . . .
H2 H -0.307824 0.281855 0.728023 0.058(14) Uiso 1 1 d R . . . .
H6 H 0.362716 0.382205 0.894273 0.090(17) Uiso 1 1 d R . . . .

loop_
_atom_site_aniso_label
_atom_site_aniso_U_11
_atom_site_aniso_U_22
_atom_site_aniso_U_33
_atom_site_aniso_U_23
_atom_site_aniso_U_13
_atom_site_aniso_U_12
P2 0.0310(6) 0.0409(8) 0.0288(6) 0.0008(6) 0.0049(5) 0.0079(5)
P3 0.0371(7) 0.0250(7) 0.0467(8) -0.0048(6) 0.0145(6) 0.0024(5)
P1 0.0267(6) 0.0426(8) 0.0524(8) 0.0069(6) 0.0116(6) 0.0002(6)
P4 0.0633(9) 0.0390(8) 0.0365(7) -0.0062(6) 0.0102(6) 0.0101(7)
O1 0.0210(14) 0.0335(17) 0.0260(15) 0.0029(13) 0.0061(12) -0.0001(12)
O2 0.0358(16) 0.0288(18) 0.0333(17) -0.0058(14) 0.0068(13) 0.0013(13)
N6 0.035(2) 0.027(2) 0.035(2) 0.0013(17) 0.0098(17) -0.0029(17)
N3 0.034(2) 0.039(2) 0.027(2) 0.0010(18) 0.0011(16) 0.0066(18)
C1 0.026(2) 0.026(2) 0.028(2) 0.0015(19) 0.0038(19) -0.0069(18)
C12 0.022(2) 0.024(2) 0.030(2) -0.0023(19) 0.0110(18) -0.0023(17)
N1 0.039(2) 0.036(2) 0.033(2) 0.0044(19) 0.0127(17) -0.0016(18)
N4 0.042(2) 0.029(2) 0.028(2) -0.0008(17) 0.0038(17) 0.0096(17)
N5 0.032(2) 0.023(2) 0.036(2) 0.0002(17) 0.0099(16) 0.0007(16)
N2 0.050(2) 0.041(3) 0.037(2) -0.011(2) 0.0166(19) -0.0035(19)
N7 0.047(2) 0.038(3) 0.032(2) 0.0064(19) 0.0074(18) 0.003(2)
C11 0.029(2) 0.027(3) 0.025(2) 0.0007(19) 0.0049(18) 0.0036(19)
C7 0.029(2) 0.027(3) 0.031(2) 0.000(2) 0.0028(19) -0.0030(19)
C43 0.028(2) 0.029(3) 0.028(2) 0.006(2) 0.0100(19) 0.002(2)
C42 0.046(3) 0.027(3) 0.031(3) -0.006(2) -0.006(2) -0.001(2)
C22 0.031(2) 0.031(3) 0.023(2) 0.000(2) -0.0001(19) 0.005(2)
C2 0.025(2) 0.025(3) 0.036(3) 0.000(2) 0.0056(19) -0.0025(18)
C55 0.042(3) 0.064(4) 0.043(3) 0.005(3) 0.006(2) 0.003(3)
C31 0.035(2) 0.031(3) 0.028(2) 0.002(2) 0.0041(19) 0.002(2)
C45 0.042(3) 0.025(3) 0.040(3) -0.001(2) 0.017(2) 0.004(2)
C3 0.033(2) 0.030(3) 0.043(3) -0.002(2) 0.003(2) 0.002(2)
C13 0.027(2) 0.035(3) 0.043(3) -0.004(2) 0.012(2) -0.006(2)
C6 0.038(2) 0.026(3) 0.024(2) -0.0001(19) 0.010(2) -0.0020(19)
C19 0.061(3) 0.035(3) 0.038(3) -0.009(2) 0.024(2) -0.008(2)
C8 0.032(3) 0.041(3) 0.037(3) 0.000(2) 0.016(2) -0.001(2)
C44 0.042(3) 0.024(3) 0.038(3) -0.004(2) 0.012(2) 0.002(2)
N8 0.042(2) 0.049(3) 0.035(2) 0.010(2) 0.0039(19) 0.009(2)
C10 0.025(2) 0.036(3) 0.041(3) 0.003(2) 0.003(2) 0.004(2)
C9 0.028(2) 0.043(3) 0.052(3) -0.002(2) 0.020(2) 0.003(2)
C33 0.049(3) 0.027(3) 0.035(3) 0.002(2) 0.008(2) 0.004(2)
C49 0.040(3) 0.026(3) 0.046(3) 0.004(2) -0.002(2) 0.003(2)
C5 0.054(3) 0.027(3) 0.027(2) 0.002(2) 0.012(2) 0.000(2)
C46 0.032(3) 0.035(3) 0.046(3) -0.001(2) 0.005(2) 0.002(2)
C23 0.042(3) 0.040(3) 0.030(3) -0.004(2) -0.003(2) 0.015(2)
C32 0.039(2) 0.027(3) 0.033(3) 0.003(2) 0.005(2) 0.009(2)
C25 0.047(3) 0.029(3) 0.033(3) -0.008(2) 0.005(2) 0.008(2)
C4 0.050(3) 0.043(3) 0.027(3) 0.003(2) 0.001(2) -0.005(2)
C36 0.044(3) 0.034(3) 0.039(3) 0.000(2) 0.006(2) -0.004(2)
C16 0.051(3) 0.052(3) 0.055(3) -0.015(3) 0.023(3) -0.004(3)
C26 0.071(3) 0.044(3) 0.047(3) -0.006(3) 0.010(3) -0.005(3)
C24 0.048(3) 0.034(3) 0.033(3) -0.007(2) -0.003(2) 0.009(2)
C28 0.047(3) 0.030(3) 0.030(2) -0.004(2) 0.006(2) 0.005(2)
C37 0.046(3) 0.034(3) 0.048(3) 0.007(2) 0.005(2) -0.014(2)
C52 0.050(3) 0.043(3) 0.021(2) 0.004(2) 0.009(2) 0.009(3)
C34 0.044(3) 0.045(3) 0.045(3) 0.004(3) 0.017(2) -0.004(2)
C15 0.063(3) 0.051(4) 0.032(3) -0.004(3) 0.014(2) 0.000(3)
C48 0.052(3) 0.064(4) 0.053(3) -0.011(3) 0.006(3) -0.001(3)
C54 0.064(3) 0.037(3) 0.045(3) 0.009(3) 0.020(3) 0.001(3)
C40 0.082(4) 0.036(3) 0.059(4) -0.014(3) 0.012(3) -0.011(3)
C29 0.074(4) 0.042(3) 0.058(3) -0.016(3) 0.021(3) -0.007(3)
C35 0.047(3) 0.052(4) 0.060(3) 0.015(3) 0.014(3) -0.013(3)
C41 0.054(3) 0.028(3) 0.040(3) -0.002(2) 0.005(2) 0.001(2)
C51 0.037(3) 0.049(3) 0.074(4) 0.001(3) 0.007(3) -0.001(2)
C14 0.052(3) 0.048(4) 0.047(3) 0.015(3) 0.016(2) -0.004(2)
C53 0.057(3) 0.046(4) 0.050(3) 0.010(3) 0.020(3) 0.012(3)
C38 0.077(4) 0.047(4) 0.069(4) -0.012(3) 0.017(3) -0.026(3)
C47 0.048(3) 0.065(4) 0.058(3) -0.001(3) 0.019(3) -0.003(3)
C58 0.062(4) 0.069(4) 0.052(3) 0.023(3) -0.002(3) 0.004(3)
C50 0.067(3) 0.058(4) 0.039(3) 0.010(3) 0.003(3) 0.010(3)
C21 0.066(3) 0.052(4) 0.069(4) -0.008(3) 0.030(3) 0.006(3)
C39 0.101(5) 0.038(3) 0.077(4) -0.024(3) 0.017(4) -0.035(3)
C20 0.073(4) 0.060(4) 0.068(4) -0.020(3) 0.031(3) -0.025(3)
C57 0.048(3) 0.109(5) 0.055(4) -0.013(4) 0.011(3) -0.007(3)
C60 0.100(5) 0.150(7) 0.038(4) 0.025(4) -0.019(3) -0.023(4)
C17 0.073(4) 0.092(5) 0.094(5) -0.052(4) -0.003(4) -0.007(3)
C27 0.047(3) 0.070(4) 0.047(3) -0.017(3) 0.011(2) 0.018(3)
C56 0.061(4) 0.130(6) 0.058(4) 0.008(4) 0.024(3) 0.022(4)
C18 0.053(3) 0.077(5) 0.127(6) -0.035(4) 0.036(4) 0.002(3)
C59 0.051(4) 0.113(6) 0.105(5) 0.036(5) 0.006(3) 0.013(4)
C30 0.076(4) 0.054(4) 0.113(5) -0.010(4) 0.065(4) -0.001(3)

loop_
_atom_type_symbol
_atom_type_description
_atom_type_scat_dispersion_real
_atom_type_scat_dispersion_imag
_atom_type_scat_source
C C 0.0033 0.0016 'International Tables Vol C Tables 4.2.6.8 and 6.1.1.4'
H H 0.0000 0.0000 'International Tables Vol C Tables 4.2.6.8 and 6.1.1.4'
N N 0.0061 0.0033 'International Tables Vol C Tables 4.2.6.8 and 6.1.1.4'
O O 0.0106 0.0060 'International Tables Vol C Tables 4.2.6.8 and 6.1.1.4'
P P 0.1023 0.0942 'International Tables Vol C Tables 4.2.6.8 and 6.1.1.4'

loop_
_geom_angle_atom_site_label_1
_geom_angle_atom_site_label_2
_geom_angle_atom_site_label_3
_geom_angle
_geom_angle_site_symmetry_1
_geom_angle_site_symmetry_3
_geom_angle_publ_flag
C22 P2 C11 101.05(18) . . ?
C43 P3 C32 101.25(19) . . ?
C13 P1 C2 102.68(19) . . ?
C52 P4 C41 102.1(2) . . ?
C1 O1 C12 106.3(3) . . ?
C31 O2 C42 105.4(3) . . ?
C43 N6 C45 110.4(3) . . ?
C43 N6 C49 124.5(3) . . ?
C45 N6 C49 122.9(3) . . ?
C22 N3 C23 110.2(3) . . ?
C22 N3 C25 125.4(3) . . ?
C23 N3 C25 123.7(4) . . ?
C2 C1 O1 123.9(3) . . ?
C2 C1 C6 125.2(4) . . ?
O1 C1 C6 110.9(3) . . ?
C11 C12 O1 123.1(3) . . ?
C11 C12 C7 126.4(3) . . ?
O1 C12 C7 110.6(3) . . ?
C13 N1 C14 110.4(4) . . ?
C13 N1 C19 125.0(4) . . ?
C14 N1 C19 123.9(4) . . ?
C24 N4 C22 110.6(3) . . ?
C24 N4 C28 124.3(3) . . ?
C22 N4 C28 125.0(3) . . ?
C43 N5 C44 109.8(3) . . ?
C43 N5 C46 123.6(3) . . ?
C44 N5 C46 126.4(4) . . ?
C15 N2 C13 110.7(4) . . ?
C15 N2 C16 124.1(4) . . ?
C13 N2 C16 124.9(4) . . ?
C52 N7 C54 109.7(4) . . ?
C52 N7 C55 124.8(4) . . ?
C54 N7 C55 124.9(4) . . ?
C12 C11 C10 112.4(3) . . ?
C12 C11 P2 119.0(3) . . ?
C10 C11 P2 128.5(3) . . ?
C12 C7 C8 119.0(4) . . ?
C12 C7 C6 106.5(3) . . ?
C8 C7 C6 134.4(4) . . ?
N6 C43 N5 105.2(3) . . ?
N6 C43 P3 131.3(3) . . ?
N5 C43 P3 123.0(3) . . ?
O2 C42 C37 112.3(4) . . ?
O2 C42 C41 122.3(4) . . ?
C37 C42 C41 125.4(4) . . ?
N3 C22 N4 104.3(3) . . ?
N3 C22 P2 130.3(3) . . ?
N4 C22 P2 124.8(3) . . ?
C1 C2 C3 113.8(4) . . ?
C1 C2 P1 127.1(3) . . ?
C3 C2 P1 118.6(3) . . ?
N7 C55 C57 110.5(4) . . ?
N7 C55 C56 109.3(4) . . ?
C57 C55 C56 111.8(4) . . ?
C32 C31 O2 122.5(4) . . ?
C32 C31 C36 126.8(4) . . ?
O2 C31 C36 110.7(4) . . ?
C44 C45 N6 107.1(4) . . ?
C4 C3 C2 122.8(4) . . ?
N1 C13 N2 104.1(4) . . ?
N1 C13 P1 130.6(3) . . ?
N2 C13 P1 124.7(3) . . ?
C1 C6 C5 118.8(4) . . ?
C1 C6 C7 105.8(3) . . ?
C5 C6 C7 135.4(4) . . ?
N1 C19 C20 108.6(3) . . ?
N1 C19 C21 109.4(4) . . ?
C20 C19 C21 113.3(4) . . ?
C9 C8 C7 116.5(4) . . ?
C45 C44 N5 107.5(4) . . ?
C52 N8 C53 110.3(4) . . ?
C52 N8 C58 125.9(4) . . ?
C53 N8 C58 123.6(4) . . ?
C9 C10 C11 122.8(4) . . ?
C8 C9 C10 122.9(4) . . ?
C34 C33 C32 122.9(4) . . ?
N6 C49 C51 110.9(4) . . ?
N6 C49 C50 108.8(4) . . ?
C51 C49 C50 112.5(4) . . ?
C4 C5 C6 117.9(4) . . ?
N5 C46 C48 111.4(3) . . ?
N5 C46 C47 109.3(4) . . ?
C48 C46 C47 111.3(4) . . ?
C24 C23 N3 107.5(4) . . ?
C31 C32 C33 112.6(4) . . ?
C31 C32 P3 118.3(3) . . ?
C33 C32 P3 129.1(3) . . ?
N3 C25 C27 109.5(3) . . ?
N3 C25 C26 110.0(3) . . ?
C27 C25 C26 112.7(4) . . ?
C5 C4 C3 121.4(4) . . ?
C35 C36 C31 117.6(4) . . ?
C35 C36 C37 135.8(4) . . ?
C31 C36 C37 106.5(4) . . ?
N2 C16 C18 111.1(4) . . ?
N2 C16 C17 109.2(4) . . ?
C18 C16 C17 112.9(4) . . ?
C23 C24 N4 107.3(4) . . ?
N4 C28 C30 109.5(4) . . ?
N4 C28 C29 110.8(4) . . ?
C30 C28 C29 112.5(4) . . ?
C38 C37 C42 119.3(5) . . ?
C38 C37 C36 135.7(5) . . ?
C42 C37 C36 105.1(4) . . ?
N7 C52 N8 104.8(4) . . ?
N7 C52 P4 124.5(3) . . ?
N8 C52 P4 130.0(4) . . ?
C33 C34 C35 122.3(4) . . ?
C14 C15 N2 107.0(4) . . ?
C53 C54 N7 108.6(4) . . ?
C39 C40 C41 124.0(5) . . ?
C34 C35 C36 117.9(4) . . ?
C40 C41 C42 112.0(4) . . ?
C40 C41 P4 120.3(4) . . ?
C42 C41 P4 127.3(3) . . ?
C15 C14 N1 107.7(4) . . ?
C54 C53 N8 106.6(4) . . ?
C37 C38 C39 117.6(5) . . ?
N8 C58 C60 109.7(4) . . ?
N8 C58 C59 110.8(5) . . ?
C60 C58 C59 111.6(5) . . ?
C40 C39 C38 121.8(5) . . ?

loop_
_geom_bond_atom_site_label_1
_geom_bond_atom_site_label_2
_geom_bond_distance
_geom_bond_site_symmetry_2
_geom_bond_publ_flag
P2 C22 1.800(4) . ?
P2 C11 1.812(4) . ?
P3 C43 1.793(4) . ?
P3 C32 1.809(4) . ?
P1 C13 1.794(5) . ?
P1 C2 1.813(4) . ?
P4 C52 1.809(5) . ?
P4 C41 1.819(5) . ?
O1 C1 1.390(4) . ?
O1 C12 1.391(4) . ?
O2 C31 1.388(5) . ?
O2 C42 1.391(5) . ?
N6 C43 1.362(5) . ?
N6 C45 1.385(5) . ?
N6 C49 1.483(5) . ?
N3 C22 1.364(5) . ?
N3 C23 1.391(5) . ?
N3 C25 1.482(5) . ?
C1 C2 1.382(5) . ?
C1 C6 1.401(5) . ?
C12 C11 1.383(5) . ?
C12 C7 1.396(5) . ?
N1 C13 1.363(5) . ?
N1 C14 1.373(5) . ?
N1 C19 1.488(5) . ?
N4 C24 1.375(5) . ?
N4 C22 1.380(5) . ?
N4 C28 1.473(5) . ?
N5 C43 1.373(5) . ?
N5 C44 1.385(5) . ?
N5 C46 1.466(5) . ?
N2 C15 1.368(6) . ?
N2 C13 1.377(5) . ?
N2 C16 1.487(6) . ?
N7 C52 1.361(5) . ?
N7 C54 1.373(6) . ?
N7 C55 1.481(5) . ?
C11 C10 1.418(5) . ?
C7 C8 1.413(5) . ?
C7 C6 1.446(5) . ?
C42 C37 1.399(6) . ?
C42 C41 1.414(6) . ?
C2 C3 1.424(6) . ?
C55 C57 1.525(7) . ?
C55 C56 1.536(6) . ?
C31 C32 1.377(6) . ?
C31 C36 1.414(6) . ?
C45 C44 1.349(6) . ?
C3 C4 1.395(6) . ?
C6 C5 1.421(5) . ?
C19 C20 1.515(6) . ?
C19 C21 1.528(6) . ?
C8 C9 1.368(6) . ?
N8 C52 1.363(5) . ?
N8 C53 1.383(6) . ?
N8 C58 1.468(6) . ?
C10 C9 1.391(6) . ?
C33 C34 1.380(6) . ?
C33 C32 1.427(6) . ?
C49 C51 1.529(6) . ?
C49 C50 1.535(6) . ?
C5 C4 1.376(6) . ?
C46 C48 1.532(6) . ?
C46 C47 1.535(6) . ?
C23 C24 1.339(6) . ?
C25 C27 1.512(5) . ?
C25 C26 1.513(6) . ?
C36 C35 1.405(6) . ?
C36 C37 1.447(6) . ?
C16 C18 1.494(6) . ?
C16 C17 1.519(7) . ?
C28 C30 1.505(6) . ?
C28 C29 1.505(6) . ?
C37 C38 1.381(6) . ?
C34 C35 1.383(6) . ?
C15 C14 1.342(6) . ?
C54 C53 1.326(6) . ?
C40 C39 1.376(7) . ?
C40 C41 1.403(6) . ?
C38 C39 1.390(7) . ?
C58 C60 1.515(7) . ?
C58 C59 1.515(7) . ?

loop_
_platon_squeeze_void_nr
_platon_squeeze_void_average_x
_platon_squeeze_void_average_y
_platon_squeeze_void_average_z
_platon_squeeze_void_volume
_platon_squeeze_void_count_electrons
_platon_squeeze_void_content
1 -0.010 0.500 0.000 586 83 'C7 H8'
2 0.438 1.000 0.500 586 83 'C7 H8'
